data_4350206
loop_
_publ_author_name
'Nanda, Prasant Kumar'
'Arom\'i, Guillem'
'Ray, Debashis'

_publ_section_title
;
 [NaCu(II)4] cluster from alkali template assembly of two asymmetric
 end-on azido-bridged [Cu(II)2] units.
;
_journal_issue 8
_journal_name_full 'Inorganic chemistry'
_journal_page_first 3143
_journal_page_last 3145
_journal_paper_doi 10.1021/ic052209p
_journal_volume 45
_journal_year 2006
_chemical_formula_sum 'C54 H56 Cl Cu4 N14 Na O11'
_chemical_formula_weight 1389.796
_space_group_IT_number 14
_space_group_name_Hall '-P 2yn'
_space_group_name_H-M_alt 'P 1 21/n 1'
_symmetry_cell_setting monoclinic
_symmetry_space_group_name_H-M 'P 1 21/n 1'
_atom_sites_solution_hydrogens geom
_atom_sites_solution_primary direct
_atom_sites_solution_secondary difmap
_audit_creation_method SHELXL-97
_cell_angle_alpha 90.00
_cell_angle_beta 103.80(2)
_cell_angle_gamma 90.00
_cell_formula_units_Z 4
_cell_length_a 11.512(2)
_cell_length_b 13.674(8)
_cell_length_c 18.773(3)
_cell_measurement_reflns_used 25
_cell_measurement_temperature 293(2)
_cell_measurement_theta_max 24.97
_cell_measurement_theta_min 1.86
_cell_volume 2869.9(18)
_computing_cell_refinement cad4
_computing_data_collection cad4
_computing_data_reduction cad4
_computing_structure_refinement 'SHELXL-97 (Sheldrick, 1997)'
_computing_structure_solution 'SHELXS-97 (Sheldrick, 1990)'
_diffrn_ambient_temperature 293(2)
_diffrn_measured_fraction_theta_full 1.000
_diffrn_measured_fraction_theta_max 1.000
_diffrn_measurement_device_type CAD4
_diffrn_measurement_method /W-scan
_diffrn_radiation_monochromator graphite
_diffrn_radiation_source 'fine-focus sealed tube'
_diffrn_radiation_type MoK\a
_diffrn_radiation_wavelength 0.71073
_diffrn_reflns_av_R_equivalents 0.0888
_diffrn_reflns_av_sigmaI/netI 0.2630
_diffrn_reflns_limit_h_max 13
_diffrn_reflns_limit_h_min 0
_diffrn_reflns_limit_k_max 16
_diffrn_reflns_limit_k_min 0
_diffrn_reflns_limit_l_max 21
_diffrn_reflns_limit_l_min -22
_diffrn_reflns_number 5302
_diffrn_reflns_theta_full 24.97
_diffrn_reflns_theta_max 24.97
_diffrn_reflns_theta_min 1.86
_diffrn_standards_decay_% 0
_diffrn_standards_interval_time 60
_diffrn_standards_number 25
_exptl_absorpt_coefficient_mu 1.643
_exptl_absorpt_correction_type none
_exptl_crystal_colour Green
_exptl_crystal_density_diffrn 1.702
_exptl_crystal_density_method 'not measured'
_exptl_crystal_description Block
_exptl_crystal_F_000 1498
_exptl_crystal_size_max 0.40
_exptl_crystal_size_mid 0.26
_exptl_crystal_size_min 0.18
_refine_diff_density_max 0.956
_refine_diff_density_min -1.030
_refine_diff_density_rms 0.147
_refine_ls_extinction_method none
_refine_ls_goodness_of_fit_ref 0.971
_refine_ls_hydrogen_treatment mixed
_refine_ls_matrix_type full
_refine_ls_number_parameters 403
_refine_ls_number_reflns 5035
_refine_ls_number_restraints 0
_refine_ls_restrained_S_all 0.971
_refine_ls_R_factor_all 0.2660
_refine_ls_R_factor_gt 0.0870
_refine_ls_shift/su_max 0.102
_refine_ls_shift/su_mean 0.001
_refine_ls_structure_factor_coef Fsqd
_refine_ls_weighting_details 'calc w=1/[\s^2^(Fo^2^)+(0.1196P)^2^+0.0000P] where P=(Fo^2^+2Fc^2^)/3'
_refine_ls_weighting_scheme calc
_refine_ls_wR_factor_gt 0.1941
_refine_ls_wR_factor_ref 0.2588
_reflns_number_gt 2100
_reflns_number_total 5035
_reflns_threshold_expression >2sigma(I)
_cod_data_source_file ic052209prom20051230_071705.cif
_cod_data_source_block drdm25
_cod_depositor_comments
;
The following automatic conversions were performed:

data item '_symmetry_cell_setting' value 'Monoclinic' was changed to
'monoclinic' in accordance with the
/home/saulius/struct/COD-crude-data/automatic-downloads/DataCite-retrospective/ACS/depositions/lib/dictionaries/cif_core.dic
dictionary named 'cif_core.dic' version 2.4.2 last updated on
2011-04-26.

Automatic conversion script
Id: cif_fix_values 6909 2019-04-08 15:41:33Z antanas 
;
_cod_original_cell_volume 2870.0(12)
_cod_original_sg_symbol_H-M 'P 21/n'
_cod_original_formula_sum 'C54 H56 Cl Cu4 N14 Na O11 '
_cod_database_code 4350206

loop_
_symmetry_equiv_pos_as_xyz
'x, y, z'
'-x+1/2, y+1/2, -z+1/2'
'-x, -y, -z'
'x-1/2, -y-1/2, z-1/2'

loop_
_atom_site_label
_atom_site_type_symbol
_atom_site_fract_x
_atom_site_fract_y
_atom_site_fract_z
_atom_site_U_iso_or_equiv
_atom_site_adp_type
_atom_site_occupancy
_atom_site_symmetry_multiplicity
_atom_site_calc_flag
_atom_site_refinement_flags
Cl3 Cl 0.9450(12) -0.0064(12) -0.0075(8) 0.232(7) Uani 1 1 d .
O5 O 0.418(3) -0.0165(16) -0.0324(10) 0.250(17) Uani 1 1 d .
O15 O 0.993(2) -0.1030(15) 0.0226(11) 0.218(11) Uani 1 1 d .
O17 O 0.833(5) 0.026(7) 0.033(3) 0.90(9) Uani 1 1 d .
O16 O 0.909(4) -0.032(2) -0.0782(13) 0.38(2) Uani 1 1 d .
Cu1 Cu 0.73734(14) 0.37612(12) 0.09378(8) 0.0407(5) Uani 1 1 d .
Cu2 Cu 0.59756(15) 0.48879(12) 0.18542(8) 0.0455(5) Uani 1 1 d .
Na2 Na 0.5000 0.5000 0.0000 0.0396(16) Uani 1 2 d S
O1 O 0.5636(7) 0.3792(5) 0.0926(4) 0.0346(19) Uani 1 1 d .
O3 O 0.7128(7) 0.4563(6) 0.0096(4) 0.041(2) Uani 1 1 d .
C22 C 0.5621(12) 0.2468(10) 0.1734(8) 0.053(4) Uani 1 1 d .
O2 O 0.5197(7) 0.5883(6) 0.1199(4) 0.046(2) Uani 1 1 d .
N3 N 0.6750(11) 0.3775(8) 0.2599(5) 0.054(3) Uani 1 1 d .
C15 C 0.3880(10) 0.6463(8) 0.1911(7) 0.037(3) Uani 1 1 d .
N2 N 0.7772(9) 0.2936(8) 0.1888(5) 0.043(3) Uani 1 1 d .
N5 N 0.7543(9) 0.5183(8) 0.1642(5) 0.041(3) Uani 1 1 d .
N4 N 0.4798(10) 0.4941(9) 0.2413(6) 0.050(3) Uani 1 1 d .
C1 C 0.7851(11) 0.4620(8) -0.0344(6) 0.033(3) Uani 1 1 d .
C23 C 0.5123(11) 0.2965(10) 0.1082(6) 0.040(3) Uani 1 1 d .
N1 N 0.8691(9) 0.3046(8) 0.0722(6) 0.046(3) Uani 1 1 d .
C2 C 0.7674(12) 0.5377(10) -0.0863(7) 0.050(3) Uani 1 1 d .
H2 H 0.7069 0.5830 -0.0869 0.060 Uiso 1 1 calc R
N6 N 0.7634(9) 0.5922(9) 0.1307(6) 0.038(3) Uani 1 1 d .
C17 C 0.4156(10) 0.7364(10) 0.0895(7) 0.046(3) Uani 1 1 d .
H17 H 0.4508 0.7444 0.0501 0.055 Uiso 1 1 calc R
C7 C 0.9165(12) 0.3199(9) 0.0184(8) 0.049(4) Uani 1 1 d .
H7 H 0.9780 0.2787 0.0127 0.059 Uiso 1 1 calc R
C13 C 0.4857(15) 0.4069(14) 0.2902(10) 0.084(6) Uani 1 1 d .
H13A H 0.4500 0.4226 0.3306 0.101 Uiso 1 1 calc R
H13B H 0.4412 0.3531 0.2628 0.101 Uiso 1 1 calc R
N7 N 0.7749(11) 0.6636(9) 0.1007(7) 0.065(4) Uani 1 1 d .
C11 C 0.8037(14) 0.3959(12) 0.2960(7) 0.071(5) Uani 1 1 d .
H11A H 0.8241 0.3690 0.3453 0.085 Uiso 1 1 calc R
H11B H 0.8211 0.4654 0.2985 0.085 Uiso 1 1 calc R
C14 C 0.4047(12) 0.5624(11) 0.2392(7) 0.051(4) Uani 1 1 d .
H14 H 0.3556 0.5582 0.2719 0.061 Uiso 1 1 calc R
C9 C 0.8232(14) 0.2013(10) 0.1633(8) 0.063(4) Uani 1 1 d .
H9A H 0.8576 0.1602 0.2051 0.075 Uiso 1 1 calc R
H9B H 0.7580 0.1658 0.1316 0.075 Uiso 1 1 calc R
C16 C 0.4454(10) 0.6525(9) 0.1334(6) 0.036(3) Uani 1 1 d .
C18 C 0.3401(13) 0.8050(11) 0.1008(9) 0.072(5) Uani 1 1 d .
H18 H 0.3232 0.8587 0.0697 0.086 Uiso 1 1 calc R
C21 C 0.6780(13) 0.2810(10) 0.2232(7) 0.054(4) Uani 1 1 d .
H21 H 0.7020 0.2318 0.2618 0.065 Uiso 1 1 calc R
C3 C 0.8357(13) 0.5466(11) -0.1353(7) 0.058(4) Uani 1 1 d .
H3 H 0.8207 0.5970 -0.1695 0.069 Uiso 1 1 calc R
C8 C 0.9156(14) 0.2252(11) 0.1227(8) 0.069(5) Uani 1 1 d .
H8A H 0.9892 0.2452 0.1566 0.083 Uiso 1 1 calc R
H8B H 0.9322 0.1684 0.0958 0.083 Uiso 1 1 calc R
C5 C 0.9498(14) 0.4085(12) -0.0853(9) 0.069(4) Uani 1 1 d .
H5 H 1.0121 0.3651 -0.0852 0.083 Uiso 1 1 calc R
C6 C 0.8803(12) 0.3970(11) -0.0338(7) 0.053(4) Uani 1 1 d .
C4 C 0.9275(15) 0.4816(13) -0.1350(9) 0.071(5) Uani 1 1 d .
H4 H 0.9740 0.4882 -0.1690 0.085 Uiso 1 1 calc R
C24 C 0.4070(12) 0.2600(10) 0.0643(8) 0.056(4) Uani 1 1 d .
H24 H 0.3745 0.2908 0.0198 0.067 Uiso 1 1 calc R
C26 C 0.4063(17) 0.1314(12) 0.1492(11) 0.083(5) Uani 1 1 d .
H26 H 0.3711 0.0755 0.1630 0.099 Uiso 1 1 calc R
C25 C 0.3482(14) 0.1799(13) 0.0836(11) 0.081(5) Uani 1 1 d .
H25 H 0.2748 0.1590 0.0553 0.097 Uiso 1 1 calc R
C10 C 0.8711(13) 0.3445(11) 0.2477(7) 0.067(5) Uani 1 1 d .
H10A H 0.9265 0.2972 0.2757 0.080 Uiso 1 1 calc R
H10B H 0.9158 0.3911 0.2258 0.080 Uiso 1 1 calc R
C19 C 0.2876(14) 0.7961(13) 0.1585(10) 0.078(5) Uani 1 1 d .
H19 H 0.2354 0.8442 0.1670 0.093 Uiso 1 1 calc R
C12 C 0.6077(18) 0.3787(12) 0.3179(9) 0.083(5) Uani 1 1 d .
H12A H 0.6104 0.3141 0.3396 0.100 Uiso 1 1 calc R
H12B H 0.6458 0.4239 0.3562 0.100 Uiso 1 1 calc R
C20 C 0.3116(12) 0.7175(12) 0.2031(8) 0.059(4) Uani 1 1 d .
H20 H 0.2758 0.7118 0.2424 0.071 Uiso 1 1 calc R
C27 C 0.5100(15) 0.1628(12) 0.1920(10) 0.077(5) Uani 1 1 d .
H27 H 0.5465 0.1281 0.2340 0.092 Uiso 1 1 calc R

loop_
_atom_site_aniso_label
_atom_site_aniso_U_11
_atom_site_aniso_U_22
_atom_site_aniso_U_33
_atom_site_aniso_U_23
_atom_site_aniso_U_13
_atom_site_aniso_U_12
Cl3 0.30(2) 0.193(10) 0.161(10) -0.002(8) -0.027(14) -0.058(14)
O5 0.51(5) 0.131(17) 0.16(2) 0.048(17) 0.20(3) 0.09(3)
O15 0.36(3) 0.128(16) 0.18(2) 0.062(15) 0.09(2) 0.067(19)
O17 0.45(7) 2.0(3) 0.34(5) -0.23(9) 0.28(5) 0.24(10)
O16 0.65(7) 0.34(4) 0.100(17) -0.08(2) 0.00(3) -0.05(4)
Cu1 0.0414(9) 0.0446(10) 0.0331(8) 0.0023(8) 0.0031(7) 0.0118(8)
Cu2 0.0598(11) 0.0482(11) 0.0308(8) 0.0029(8) 0.0151(7) 0.0141(9)
Na2 0.043(4) 0.044(4) 0.031(3) 0.008(3) 0.009(3) 0.006(3)
O1 0.043(5) 0.027(4) 0.031(4) -0.001(4) 0.004(4) 0.008(4)
O3 0.044(5) 0.042(5) 0.033(5) 0.003(4) 0.004(4) 0.010(4)
C22 0.060(10) 0.043(9) 0.062(10) 0.012(8) 0.024(8) 0.008(8)
O2 0.046(5) 0.049(6) 0.045(5) 0.001(4) 0.016(4) 0.014(5)
N3 0.076(9) 0.054(7) 0.034(6) 0.003(6) 0.016(6) 0.026(7)
C15 0.024(6) 0.032(7) 0.053(8) -0.022(6) 0.003(6) -0.005(6)
N2 0.035(6) 0.054(7) 0.033(6) -0.002(5) -0.004(5) 0.012(5)
N5 0.044(6) 0.049(7) 0.028(5) 0.004(5) 0.006(5) 0.016(6)
N4 0.048(7) 0.054(8) 0.052(7) 0.015(6) 0.019(6) 0.005(6)
C1 0.042(8) 0.034(7) 0.024(6) -0.017(5) 0.007(6) -0.003(6)
C23 0.041(8) 0.048(9) 0.036(7) 0.001(6) 0.015(6) 0.010(7)
N1 0.046(7) 0.046(7) 0.044(6) 0.007(6) 0.004(6) 0.016(6)
C2 0.038(8) 0.061(9) 0.052(8) 0.003(7) 0.014(7) 0.004(7)
N6 0.029(6) 0.044(7) 0.032(6) -0.022(6) -0.007(5) 0.011(6)
C17 0.034(8) 0.052(9) 0.049(8) -0.004(7) 0.006(6) 0.012(7)
C7 0.045(9) 0.036(8) 0.063(10) -0.005(7) 0.006(7) 0.013(7)
C13 0.058(11) 0.113(16) 0.092(13) 0.025(12) 0.039(10) 0.001(11)
N7 0.073(9) 0.043(8) 0.071(9) -0.002(7) 0.004(7) 0.015(7)
C11 0.087(12) 0.078(12) 0.032(8) 0.019(8) -0.015(8) 0.019(10)
C14 0.043(9) 0.068(10) 0.050(9) -0.006(8) 0.030(7) -0.006(8)
C9 0.086(12) 0.038(9) 0.057(9) 0.005(7) 0.001(9) 0.029(8)
C16 0.029(7) 0.046(9) 0.032(7) -0.004(6) 0.002(6) 0.004(6)
C18 0.066(11) 0.057(10) 0.089(12) 0.011(9) 0.011(10) 0.032(9)
C21 0.070(10) 0.044(9) 0.040(8) 0.013(7) -0.005(8) 0.014(8)
C3 0.061(10) 0.061(10) 0.049(9) 0.004(8) 0.009(8) -0.028(9)
C8 0.073(11) 0.068(11) 0.065(10) 0.010(9) 0.014(9) 0.040(9)
C5 0.061(11) 0.065(11) 0.081(12) -0.004(10) 0.019(9) 0.012(9)
C6 0.038(8) 0.068(11) 0.049(8) -0.018(8) 0.005(7) -0.003(8)
C4 0.068(11) 0.084(13) 0.061(11) -0.028(10) 0.021(9) -0.005(10)
C24 0.047(9) 0.058(10) 0.063(10) 0.002(8) 0.013(8) -0.004(8)
C26 0.078(13) 0.055(11) 0.124(16) 0.018(11) 0.041(12) -0.007(10)
C25 0.045(10) 0.083(13) 0.124(16) 0.011(12) 0.040(11) -0.004(10)
C10 0.072(11) 0.070(11) 0.042(8) -0.005(8) -0.018(8) 0.028(9)
C19 0.060(11) 0.079(13) 0.100(14) -0.025(11) 0.031(10) 0.034(10)
C12 0.127(16) 0.071(11) 0.062(10) 0.018(9) 0.043(11) -0.004(12)
C20 0.042(9) 0.074(12) 0.066(10) -0.009(9) 0.021(8) 0.005(8)
C27 0.062(11) 0.075(12) 0.089(13) 0.033(10) 0.009(10) -0.009(9)

loop_
_atom_type_symbol
_atom_type_description
_atom_type_scat_dispersion_real
_atom_type_scat_dispersion_imag
_atom_type_scat_source
C C 0.0033 0.0016 'International Tables Vol C Tables 4.2.6.8 and 6.1.1.4'
H H 0.0000 0.0000 'International Tables Vol C Tables 4.2.6.8 and 6.1.1.4'
Cu Cu 0.3201 1.2651 'International Tables Vol C Tables 4.2.6.8 and 6.1.1.4'
N N 0.0061 0.0033 'International Tables Vol C Tables 4.2.6.8 and 6.1.1.4'
Na Na 0.0362 0.0249 'International Tables Vol C Tables 4.2.6.8 and 6.1.1.4'
O O 0.0106 0.0060 'International Tables Vol C Tables 4.2.6.8 and 6.1.1.4'
Cl Cl 0.1484 0.1585 'International Tables Vol C Tables 4.2.6.8 and 6.1.1.4'
Zn Zn 0.2839 1.4301 'International Tables Vol C Tables 4.2.6.8 and 6.1.1.4'

loop_
_geom_angle_atom_site_label_1
_geom_angle_atom_site_label_2
_geom_angle_atom_site_label_3
_geom_angle
_geom_angle_site_symmetry_1
_geom_angle_site_symmetry_3
Cl3 Cl3 O16 108(3) 3_755 .
Cl3 Cl3 O15 76.7(18) 3_755 .
O16 Cl3 O15 98(2) . .
Cl3 Cl3 O17 134(3) 3_755 .
O16 Cl3 O17 115(3) . .
O15 Cl3 O17 108(3) . .
Cl3 Cl3 O15 58.2(14) 3_755 3_755
O16 Cl3 O15 96.1(19) . 3_755
O15 Cl3 O15 134.9(11) . 3_755
O17 Cl3 O15 103(3) . 3_755
Cl3 Cl3 O16 37.3(16) 3_755 3_755
O16 Cl3 O16 145.8(17) . 3_755
O15 Cl3 O16 76.9(14) . 3_755
O17 Cl3 O16 98(2) . 3_755
O15 Cl3 O16 67.6(12) 3_755 3_755
Cl3 O15 Cl3 45.1(11) . 3_755
Cl3 O16 Cl3 34.2(17) . 3_755
O3 Cu1 N1 95.0(4) . .
O3 Cu1 O1 91.7(3) . .
N1 Cu1 O1 147.7(4) . .
O3 Cu1 N2 175.5(4) . .
N1 Cu1 N2 83.2(4) . .
O1 Cu1 N2 92.1(4) . .
O3 Cu1 N5 88.1(4) . .
N1 Cu1 N5 125.3(4) . .
O1 Cu1 N5 86.4(3) . .
N2 Cu1 N5 89.6(4) . .
O3 Cu1 Cu2 100.7(2) . .
N1 Cu1 Cu2 157.7(3) . .
O1 Cu1 Cu2 48.0(2) . .
N2 Cu1 Cu2 80.0(3) . .
N5 Cu1 Cu2 40.6(3) . .
O3 Cu1 Na2 47.4(2) . .
N1 Cu1 Na2 137.1(3) . .
O1 Cu1 Na2 44.9(2) . .
N2 Cu1 Na2 135.8(3) . .
N5 Cu1 Na2 79.8(2) . .
Cu2 Cu1 Na2 64.16(4) . .
N4 Cu2 O2 92.4(4) . .
N4 Cu2 N5 155.0(4) . .
O2 Cu2 N5 92.0(4) . .
N4 Cu2 N3 84.6(4) . .
O2 Cu2 N3 176.9(4) . .
N5 Cu2 N3 91.1(5) . .
N4 Cu2 O1 115.8(4) . .
O2 Cu2 O1 90.4(3) . .
N5 Cu2 O1 88.8(4) . .
N3 Cu2 O1 90.1(3) . .
N4 Cu2 Cu1 150.9(4) . .
O2 Cu2 Cu1 103.1(2) . .
N5 Cu2 Cu1 50.1(3) . .
N3 Cu2 Cu1 79.2(3) . .
O1 Cu2 Cu1 41.0(2) . .
N4 Cu2 Na2 117.3(3) . .
O2 Cu2 Na2 47.0(2) . .
N5 Cu2 Na2 83.1(3) . .
N3 Cu2 Na2 134.0(3) . .
O1 Cu2 Na2 44.43(19) . .
Cu1 Cu2 Na2 62.17(4) . .
O1 Na2 O1 180.0(3) 3_665 .
O1 Na2 O3 69.8(3) 3_665 3_665
O1 Na2 O3 110.2(3) . 3_665
O1 Na2 O3 110.2(3) 3_665 .
O1 Na2 O3 69.8(3) . .
O3 Na2 O3 180.0 3_665 .
O1 Na2 O2 105.4(3) 3_665 .
O1 Na2 O2 74.6(3) . .
O3 Na2 O2 80.0(3) 3_665 .
O3 Na2 O2 100.0(3) . .
O1 Na2 O2 74.6(3) 3_665 3_665
O1 Na2 O2 105.4(3) . 3_665
O3 Na2 O2 100.0(3) 3_665 3_665
O3 Na2 O2 80.0(3) . 3_665
O2 Na2 O2 180.0 . 3_665
O1 Na2 Cu1 36.20(19) 3_665 3_665
O1 Na2 Cu1 143.80(19) . 3_665
O3 Na2 Cu1 34.03(18) 3_665 3_665
O3 Na2 Cu1 145.97(18) . 3_665
O2 Na2 Cu1 96.67(19) . 3_665
O2 Na2 Cu1 83.33(19) 3_665 3_665
O1 Na2 Cu1 143.80(19) 3_665 .
O1 Na2 Cu1 36.20(19) . .
O3 Na2 Cu1 145.97(18) 3_665 .
O3 Na2 Cu1 34.03(18) . .
O2 Na2 Cu1 83.33(19) . .
O2 Na2 Cu1 96.67(19) 3_665 .
Cu1 Na2 Cu1 180.00(5) 3_665 .
O1 Na2 Cu2 138.41(17) 3_665 .
O1 Na2 Cu2 41.59(17) . .
O3 Na2 Cu2 99.46(18) 3_665 .
O3 Na2 Cu2 80.54(18) . .
O2 Na2 Cu2 33.68(19) . .
O2 Na2 Cu2 146.32(19) 3_665 .
Cu1 Na2 Cu2 126.33(4) 3_665 .
Cu1 Na2 Cu2 53.67(4) . .
O1 Na2 Cu2 41.59(17) 3_665 3_665
O1 Na2 Cu2 138.41(17) . 3_665
O3 Na2 Cu2 80.54(18) 3_665 3_665
O3 Na2 Cu2 99.46(18) . 3_665
O2 Na2 Cu2 146.32(19) . 3_665
O2 Na2 Cu2 33.68(19) 3_665 3_665
Cu1 Na2 Cu2 53.67(4) 3_665 3_665
Cu1 Na2 Cu2 126.33(4) . 3_665
Cu2 Na2 Cu2 180.0 . 3_665
C23 O1 Cu1 118.2(7) . .
C23 O1 Cu2 113.3(7) . .
Cu1 O1 Cu2 91.0(3) . .
C23 O1 Na2 132.0(7) . .
Cu1 O1 Na2 98.9(3) . .
Cu2 O1 Na2 94.0(3) . .
C1 O3 Cu1 124.9(7) . .
C1 O3 Na2 134.8(7) . .
Cu1 O3 Na2 98.5(3) . .
C27 C22 C23 121.0(14) . .
C27 C22 C21 118.4(13) . .
C23 C22 C21 120.6(12) . .
C16 O2 Cu2 126.0(7) . .
C16 O2 Na2 125.4(7) . .
Cu2 O2 Na2 99.4(3) . .
C12 N3 C21 115.1(12) . .
C12 N3 C11 107.5(12) . .
C21 N3 C11 103.2(10) . .
C12 N3 Cu2 105.5(9) . .
C21 N3 Cu2 112.5(7) . .
C11 N3 Cu2 113.2(9) . .
C20 C15 C16 121.8(13) . .
C20 C15 C14 117.2(13) . .
C16 C15 C14 121.1(11) . .
C21 N2 C9 114.8(11) . .
C21 N2 C10 103.4(10) . .
C9 N2 C10 112.1(10) . .
C21 N2 Cu1 114.4(7) . .
C9 N2 Cu1 102.0(7) . .
C10 N2 Cu1 110.5(8) . .
N6 N5 Cu2 118.1(8) . .
N6 N5 Cu1 114.1(7) . .
Cu2 N5 Cu1 89.3(4) . .
C14 N4 C13 122.4(12) . .
C14 N4 Cu2 125.6(9) . .
C13 N4 Cu2 111.9(9) . .
O3 C1 C2 118.3(11) . .
O3 C1 C6 124.7(12) . .
C2 C1 C6 117.0(11) . .
O1 C23 C24 122.9(12) . .
O1 C23 C22 119.4(12) . .
C24 C23 C22 117.6(13) . .
C7 N1 C8 118.5(11) . .
C7 N1 Cu1 126.2(9) . .
C8 N1 Cu1 115.3(9) . .
C3 C2 C1 121.9(13) . .
N7 N6 N5 177.8(13) . .
C18 C17 C16 123.9(13) . .
N1 C7 C6 123.6(12) . .
C12 C13 N4 109.6(13) . .
N3 C11 C10 104.3(11) . .
N4 C14 C15 126.3(11) . .
C8 C9 N2 109.3(12) . .
O2 C16 C15 124.6(11) . .
O2 C16 C17 121.2(11) . .
C15 C16 C17 114.2(11) . .
C17 C18 C19 119.6(15) . .
N2 C21 N3 102.0(11) . .
N2 C21 C22 115.8(11) . .
N3 C21 C22 116.5(11) . .
C2 C3 C4 120.6(15) . .
N1 C8 C9 107.5(11) . .
C4 C5 C6 120.9(15) . .
C5 C6 C1 119.7(14) . .
C5 C6 C7 115.7(13) . .
C1 C6 C7 124.6(12) . .
C5 C4 C3 119.9(15) . .
C25 C24 C23 122.9(15) . .
C27 C26 C25 122.6(16) . .
C24 C25 C26 116.2(16) . .
C11 C10 N2 105.9(12) . .
C20 C19 C18 120.0(14) . .
C13 C12 N3 112.1(14) . .
C19 C20 C15 120.5(14) . .
C26 C27 C22 119.6(16) . .

loop_
_geom_bond_atom_site_label_1
_geom_bond_atom_site_label_2
_geom_bond_distance
_geom_bond_site_symmetry_2
Cl3 Cl3 1.24(2) 3_755
Cl3 O16 1.34(3) .
Cl3 O15 1.49(2) .
Cl3 O17 1.70(4) .
Cl3 O15 1.71(3) 3_755
Cl3 O16 2.10(4) 3_755
O15 Cl3 1.71(3) 3_755
O16 Cl3 2.10(4) 3_755
Cu1 O3 1.889(8) .
Cu1 N1 1.927(11) .
Cu1 O1 1.995(8) .
Cu1 N2 2.068(10) .
Cu1 N5 2.333(11) .
Cu1 Cu2 3.040(2) .
Cu1 Na2 3.3377(15) .
Cu2 N4 1.902(10) .
Cu2 O2 1.909(8) .
Cu2 N5 1.980(11) .
Cu2 N3 2.115(11) .
Cu2 O1 2.260(7) .
Cu2 Na2 3.3967(15) .
Na2 O1 2.384(7) 3_665
Na2 O1 2.384(7) .
Na2 O3 2.486(8) 3_665
Na2 O3 2.486(8) .
Na2 O2 2.516(8) .
Na2 O2 2.516(8) 3_665
Na2 Cu1 3.3377(15) 3_665
Na2 Cu2 3.3967(15) 3_665
O1 C23 1.340(14) .
O3 C1 1.307(13) .
C22 C27 1.379(18) .
C22 C23 1.398(17) .
C22 C21 1.509(18) .
O2 C16 1.293(13) .
N3 C12 1.479(17) .
N3 C21 1.493(16) .
N3 C11 1.496(17) .
C15 C20 1.367(17) .
C15 C16 1.398(16) .
C15 C14 1.445(18) .
N2 C21 1.449(16) .
N2 C9 1.492(15) .
N2 C10 1.518(16) .
N5 N6 1.209(15) .
N4 C14 1.268(16) .
N4 C13 1.497(18) .
C1 C2 1.403(16) .
C1 C6 1.409(17) .
C23 C24 1.386(17) .
N1 C7 1.275(15) .
N1 C8 1.456(16) .
C2 C3 1.351(17) .
N6 N7 1.151(15) .
C17 C18 1.329(17) .
C17 C16 1.408(16) .
C7 C6 1.433(18) .
C13 C12 1.43(2) .
C11 C10 1.502(19) .
C9 C8 1.486(18) .
C18 C19 1.37(2) .
C3 C4 1.38(2) .
C5 C4 1.35(2) .
C5 C6 1.403(19) .
C24 C25 1.380(18) .
C26 C27 1.34(2) .
C26 C25 1.42(2) .
C19 C20 1.35(2) .
